data_7156454
loop_
_publ_author_name
'Liu, Qiuhua'
'Zhang, Jinjin'
'Tang, Min'
'Yang, Yan'
'Zhang, Jian'
'Zhou, Zaichun'

_publ_section_title
;
 Geometric deconstruction of core and electron activation of a \p-system
 in a series of deformed porphyrins: mimics of heme.
;
_journal_issue 41
_journal_name_full 'Organic &amp; biomolecular chemistry'
_journal_page_first 7725
_journal_page_last 7736
_journal_paper_doi 10.1039/c8ob01959b
_journal_volume 16
_journal_year 2018
_chemical_formula_moiety 'C68 H76 N4 O4'
_chemical_formula_sum 'C68 H76 N4 O4'
_chemical_formula_weight 1013.32
_chemical_name_systematic oDL4tTtPP
_chemical_properties_physical Photo-sensitive
_space_group_crystal_system triclinic
_space_group_IT_number 2
_space_group_name_Hall '-P 1'
_space_group_name_H-M_alt 'P -1'
_symmetry_space_group_name_Hall '-P 1'
_symmetry_space_group_name_H-M 'P -1'
_atom_sites_solution_hydrogens geom
_audit_creation_method SHELXL-2016/6
_audit_update_record
;
2018-09-20 deposited with the CCDC.
2018-09-27 downloaded from the CCDC.
;
_cell_angle_alpha 103.061(7)
_cell_angle_beta 96.845(8)
_cell_angle_gamma 96.377(7)
_cell_formula_units_Z 2
_cell_length_a 14.6170(15)
_cell_length_b 14.7467(11)
_cell_length_c 16.7737(16)
_cell_measurement_reflns_used 2612
_cell_measurement_temperature 293(2)
_cell_measurement_theta_max 70.0190
_cell_measurement_theta_min 3.0450
_cell_volume 3461.2(6)
_computing_structure_refinement 'SHELXL-2016/6 (Sheldrick, 2016)'
_diffrn_ambient_temperature 293(2)
_diffrn_measured_fraction_theta_full 0.994
_diffrn_measured_fraction_theta_max 0.994
_diffrn_measurement_device_type 'Xcalibur, Eos, Gemini'
_diffrn_radiation_type CuK\a
_diffrn_radiation_wavelength 1.54184
_diffrn_reflns_av_R_equivalents 0.0716
_diffrn_reflns_av_unetI/netI 0.1238
_diffrn_reflns_Laue_measured_fraction_full 0.994
_diffrn_reflns_Laue_measured_fraction_max 0.994
_diffrn_reflns_limit_h_max 17
_diffrn_reflns_limit_h_min -16
_diffrn_reflns_limit_k_max 17
_diffrn_reflns_limit_k_min -14
_diffrn_reflns_limit_l_max 19
_diffrn_reflns_limit_l_min -20
_diffrn_reflns_number 22286
_diffrn_reflns_point_group_measured_fraction_full 0.994
_diffrn_reflns_point_group_measured_fraction_max 0.994
_diffrn_reflns_theta_full 67.249
_diffrn_reflns_theta_max 67.249
_diffrn_reflns_theta_min 2.735
_diffrn_source 'Enhance (Cu) X-ray Source'
_exptl_absorpt_coefficient_mu 0.466
_exptl_absorpt_correction_T_max 0.972
_exptl_absorpt_correction_T_min 0.968
_exptl_absorpt_correction_type multi-scan
_exptl_crystal_colour purple
_exptl_crystal_density_diffrn 0.972
_exptl_crystal_description Bloc
_exptl_crystal_F_000 1088
_exptl_crystal_preparation Luminescent
_exptl_crystal_recrystallization_method 'Re-crystallisation from solvent: chloroform, methanol'
_exptl_crystal_size_max 0.070
_exptl_crystal_size_mid 0.070
_exptl_crystal_size_min 0.060
_platon_squeeze_details
;
;
_refine_diff_density_max 0.687
_refine_diff_density_min -0.477
_refine_diff_density_rms 0.082
_refine_ls_extinction_method none
_refine_ls_goodness_of_fit_ref 0.889
_refine_ls_hydrogen_treatment constr
_refine_ls_matrix_type full
_refine_ls_number_parameters 685
_refine_ls_number_reflns 12354
_refine_ls_number_restraints 2118
_refine_ls_restrained_S_all 0.854
_refine_ls_R_factor_all 0.1952
_refine_ls_R_factor_gt 0.1260
_refine_ls_shift/su_max 0.005
_refine_ls_shift/su_mean 0.001
_refine_ls_structure_factor_coef Fsqd
_refine_ls_weighting_details 'w=1/[\s^2^(Fo^2^)+(0.1909P)^2^] where P=(Fo^2^+2Fc^2^)/3'
_refine_ls_weighting_scheme calc
_refine_ls_wR_factor_gt 0.3181
_refine_ls_wR_factor_ref 0.3780
_reflns_Friedel_coverage 0.000
_reflns_number_gt 4086
_reflns_number_total 12354
_reflns_threshold_expression 'I > 2\s(I)'
_cod_data_source_file c8ob01959b2.cif
_cod_data_source_block oDL4tTtPP
_cod_depositor_comments
;
The following automatic conversions were performed:

'_exptl_absorpt_correction_type' value 'MULTI-SCAN' changed to
'multi-scan' according to
/home/data/users/saulius/crontab/automatic-downloads/rss-feeds/RSC/lib/dictionaries/cif_core.dic
dictionary named 'cif_core.dic' version 2.4.2 from 2011-04-26.

Automatic conversion script
Id: cif_fix_values 4973 2017-02-22 13:04:09Z antanas 

 Adding full bibliography for 7156452--7156463.cif.
;
_cod_database_code 7156454
_shelx_shelxl_version_number 2016/6
_shelx_space_group_comment
;
The symmetry employed for this shelxl refinement is uniquely defined
by the following loop, which should always be used as a source of
symmetry information in preference to the above space-group names.
They are only intended as comments.
;
_shelx_estimated_absorpt_t_min 0.968
_shelx_estimated_absorpt_t_max 0.973

loop_
_space_group_symop_operation_xyz
'x, y, z'
'-x, -y, -z'

loop_
_atom_site_label
_atom_site_type_symbol
_atom_site_fract_x
_atom_site_fract_y
_atom_site_fract_z
_atom_site_U_iso_or_equiv
_atom_site_adp_type
_atom_site_occupancy
_atom_site_site_symmetry_order
_atom_site_calc_flag
_atom_site_refinement_flags_posn
_atom_site_refinement_flags_adp
N1 N 0.4618(3) 1.0446(3) 0.8946(3) 0.0684(11) Uani 1 1 d . U
H1A H 0.475899 1.026305 0.939115 0.082 Uiso 1 1 calc R U
N2 N 0.5443(3) 0.8862(3) 0.9321(3) 0.0680(10) Uani 1 1 d . U
N3 N 0.0371(3) 0.5104(3) -0.1159(3) 0.0675(11) Uani 1 1 d . U
H3A H 0.022407 0.506730 -0.068419 0.081 Uiso 1 1 calc R U
N4 N 0.0406(3) 0.6372(3) 0.0448(3) 0.0649(10) Uani 1 1 d . U
H4A H 0.031514 0.576837 0.028359 0.078 Uiso 1 1 calc R U
O1 O 0.7830(3) 0.8034(3) 1.0130(3) 0.0933(12) Uani 1 1 d . U
O2 O 0.7009(3) 0.9390(3) 0.7790(3) 0.0863(11) Uani 1 1 d . U
O3 O 0.1750(3) 0.7656(3) 0.2735(2) 0.0830(7) Uani 1 1 d . U
O4 O 0.2670(3) 0.7608(3) -0.0001(2) 0.0806(7) Uani 1 1 d . U
C1 C 0.4186(4) 1.1238(4) 0.8892(4) 0.0730(14) Uani 1 1 d . U
C2 C 0.4065(4) 1.1289(5) 0.8045(4) 0.0862(16) Uani 1 1 d . U
H2B H 0.378990 1.174845 0.784500 0.103 Uiso 1 1 calc R U
C3 C 0.4408(4) 1.0571(5) 0.7578(4) 0.0839(15) Uani 1 1 d . U
H3B H 0.441512 1.044499 0.700998 0.101 Uiso 1 1 calc R U
C4 C 0.4780(4) 1.0012(4) 0.8172(4) 0.0731(13) Uani 1 1 d . U
C5 C 0.5164(4) 0.9208(4) 0.7943(4) 0.0767(13) Uani 1 1 d . U
C6 C 0.5417(4) 0.8635(4) 0.8485(4) 0.0788(14) Uani 1 1 d . U
C7 C 0.5730(4) 0.7741(4) 0.8238(4) 0.0826(15) Uani 1 1 d . U
H7A H 0.576518 0.742092 0.769994 0.099 Uiso 1 1 calc R U
C8 C 0.5965(4) 0.7449(4) 0.8935(4) 0.0811(15) Uani 1 1 d . U
H8A H 0.617743 0.688387 0.896222 0.097 Uiso 1 1 calc R U
C9 C 0.5831(4) 0.8151(4) 0.9604(4) 0.0785(15) Uani 1 1 d . U
C10 C 0.6026(4) 0.8125(4) 1.0435(4) 0.0762(14) Uani 1 1 d . U
C11 C 0.6520(4) 0.7341(4) 1.0618(4) 0.0796(14) Uani 1 1 d . U
C12 C 0.6109(4) 0.6653(4) 1.0931(4) 0.0886(16) Uani 1 1 d . U
H12A H 0.550418 0.667933 1.104682 0.106 Uiso 1 1 calc R U
C13 C 0.6565(4) 0.5894(4) 1.1091(5) 0.0925(17) Uani 1 1 d . U
C14 C 0.7443(5) 0.5863(5) 1.0875(5) 0.105(2) Uani 1 1 d . U
H14A H 0.775280 0.536381 1.094854 0.126 Uiso 1 1 calc R U
C15 C 0.7879(4) 0.6549(5) 1.0551(5) 0.0989(18) Uani 1 1 d . U
H15A H 0.847933 0.651734 1.042605 0.119 Uiso 1 1 calc R U
C16 C 0.7413(4) 0.7291(4) 1.0413(4) 0.0877(16) Uani 1 1 d . U
C17 C 0.6106(5) 0.5136(4) 1.1459(5) 0.0977(19) Uani 1 1 d . U
C18 C 0.5095(5) 0.5209(5) 1.1534(6) 0.119(2) Uani 1 1 d . U
H18A H 0.484499 0.471537 1.176879 0.179 Uiso 1 1 calc R U
H18B H 0.504769 0.580764 1.188637 0.179 Uiso 1 1 calc R U
H18C H 0.475127 0.514870 1.099627 0.179 Uiso 1 1 calc R U
C19 C 0.6645(6) 0.5261(5) 1.2352(5) 0.114(2) Uani 1 1 d . U
H19A H 0.729133 0.521731 1.232169 0.171 Uiso 1 1 calc R U
H19B H 0.658619 0.586500 1.268862 0.171 Uiso 1 1 calc R U
H19C H 0.638867 0.477599 1.259294 0.171 Uiso 1 1 calc R U
C20 C 0.6191(5) 0.4151(4) 1.0961(5) 0.111(2) Uani 1 1 d . U
H20A H 0.683357 0.410600 1.091345 0.167 Uiso 1 1 calc R U
H20B H 0.595600 0.369234 1.123835 0.167 Uiso 1 1 calc R U
H20C H 0.583803 0.403782 1.041901 0.167 Uiso 1 1 calc R U
C21 C 0.8384(4) 0.7789(5) 0.9452(4) 0.0934(17) Uani 1 1 d . U
H21A H 0.887911 0.744846 0.960845 0.112 Uiso 1 1 calc R U
H21B H 0.799370 0.740516 0.895580 0.112 Uiso 1 1 calc R U
C22 C 0.8769(4) 0.8700(5) 0.9316(5) 0.0982(18) Uani 1 1 d . U
H22A H 0.923598 0.858911 0.895308 0.118 Uiso 1 1 calc R U
H22B H 0.908318 0.909440 0.984222 0.118 Uiso 1 1 calc R U
C23 C 0.8060(4) 0.9255(5) 0.8937(4) 0.0908(17) Uani 1 1 d . U
H23A H 0.751864 0.924550 0.922063 0.109 Uiso 1 1 calc R U
H23B H 0.834053 0.990537 0.903488 0.109 Uiso 1 1 calc R U
C24 C 0.7742(4) 0.8865(5) 0.8012(4) 0.0958(18) Uani 1 1 d . U
H24A H 0.825501 0.895169 0.770652 0.115 Uiso 1 1 calc R U
H24B H 0.750868 0.819963 0.789214 0.115 Uiso 1 1 calc R U
C25 C 0.6414(4) 0.9011(5) 0.7074(4) 0.0895(16) Uani 1 1 d . U
C26 C 0.6687(6) 0.8741(6) 0.6325(5) 0.116(2) Uani 1 1 d . U
H26A H 0.732086 0.878635 0.629488 0.139 Uiso 1 1 calc R U
C27 C 0.6066(6) 0.8401(6) 0.5603(5) 0.127(2) Uani 1 1 d . U
H27A H 0.627649 0.815407 0.510862 0.153 Uiso 1 1 calc R U
C28 C 0.5125(5) 0.8431(7) 0.5624(5) 0.125(2) Uani 1 1 d . U
C29 C 0.4848(5) 0.8646(5) 0.6375(4) 0.1075(19) Uani 1 1 d . U
H29A H 0.421248 0.859528 0.639952 0.129 Uiso 1 1 calc R U
C30 C 0.5458(4) 0.8938(5) 0.7111(4) 0.0884(15) Uani 1 1 d . U
C31 C 0.4531(5) 0.8191(5) 0.4801(4) 0.131(2) Uani 1 1 d D U
C32 C 0.4744(6) 0.7399(6) 0.4146(5) 0.141(3) Uani 1 1 d D U
H32A H 0.431155 0.731810 0.364907 0.212 Uiso 1 1 calc R U
H32B H 0.536601 0.754189 0.403608 0.212 Uiso 1 1 calc R U
H32C H 0.468918 0.683000 0.433497 0.212 Uiso 1 1 calc R U
C33 C 0.4770(7) 0.8835(7) 0.4258(6) 0.153(3) Uani 1 1 d D U
H33A H 0.436058 0.863902 0.373955 0.229 Uiso 1 1 calc R U
H33B H 0.470167 0.946685 0.452551 0.229 Uiso 1 1 calc R U
H33C H 0.540238 0.881262 0.415998 0.229 Uiso 1 1 calc R U
C34 C 0.3510(4) 0.8108(5) 0.4854(4) 0.111(2) Uani 1 1 d D U
H34A H 0.316317 0.795316 0.430652 0.166 Uiso 1 1 calc R U
H34B H 0.334462 0.762259 0.512917 0.166 Uiso 1 1 calc R U
H34C H 0.336874 0.869571 0.516076 0.166 Uiso 1 1 calc R U
C35 C 0.0243(4) 0.4369(4) -0.1851(3) 0.0697(13) Uani 1 1 d . U
C36 C 0.0566(4) 0.4754(4) -0.2498(3) 0.0709(13) Uani 1 1 d . U
H36A H 0.055086 0.442123 -0.304246 0.085 Uiso 1 1 calc R U
C37 C 0.0896(4) 0.5678(4) -0.2189(3) 0.0685(13) Uani 1 1 d . U
H37A H 0.115703 0.608591 -0.247735 0.082 Uiso 1 1 calc R U
C38 C 0.0770(4) 0.5911(4) -0.1344(3) 0.0678(12) Uani 1 1 d . U
C39 C 0.0913(3) 0.6804(3) -0.0790(3) 0.0643(12) Uani 1 1 d . U
C40 C 0.0692(3) 0.7015(4) 0.0007(3) 0.0620(11) Uani 1 1 d . U
C41 C 0.0691(3) 0.7954(4) 0.0501(3) 0.0636(12) Uani 1 1 d . U
H41A H 0.083134 0.850795 0.033650 0.076 Uiso 1 1 calc R U
C42 C 0.0461(3) 0.7895(3) 0.1212(3) 0.0656(12) Uani 1 1 d . U
H42A H 0.041088 0.839497 0.164801 0.079 Uiso 1 1 calc R U
C43 C 0.0299(3) 0.6908(4) 0.1200(3) 0.0641(12) Uani 1 1 d . U
C44 C 0.0068(4) 0.6580(4) 0.1865(3) 0.0668(12) Uani 1 1 d . U
C45 C 0.0125(4) 0.7277(4) 0.2678(3) 0.0681(12) Uani 1 1 d . U
C46 C -0.0679(4) 0.7406(4) 0.3041(3) 0.0686(13) Uani 1 1 d . U
H46A H -0.122894 0.701469 0.278683 0.082 Uiso 1 1 calc R U
C47 C -0.0705(4) 0.8086(4) 0.3761(3) 0.0683(13) Uani 1 1 d . U
C48 C 0.0116(4) 0.8647(4) 0.4138(4) 0.0783(14) Uani 1 1 d . U
H48A H 0.012924 0.910008 0.462658 0.094 Uiso 1 1 calc R U
C49 C 0.0954(4) 0.8535(4) 0.3780(3) 0.0778(14) Uani 1 1 d . U
H49A H 0.150891 0.892227 0.402570 0.093 Uiso 1 1 calc R U
C50 C 0.0919(4) 0.7848(4) 0.3070(4) 0.0814(8) Uani 1 1 d . U
C51 C -0.1595(4) 0.8154(4) 0.4155(3) 0.0678(13) Uani 1 1 d . U
C52 C -0.2413(4) 0.8149(4) 0.3484(4) 0.0833(16) Uani 1 1 d . U
H52A H -0.229295 0.868279 0.325336 0.125 Uiso 1 1 calc R U
H52B H -0.247997 0.758165 0.305428 0.125 Uiso 1 1 calc R U
H52C H -0.297562 0.818077 0.372476 0.125 Uiso 1 1 calc R U
C53 C -0.1798(5) 0.7307(4) 0.4510(4) 0.0902(18) Uani 1 1 d . U
H53A H -0.183245 0.674143 0.408398 0.135 Uiso 1 1 calc R U
H53B H -0.131016 0.732085 0.495122 0.135 Uiso 1 1 calc R U
H53C H -0.238106 0.732261 0.471956 0.135 Uiso 1 1 calc R U
C54 C -0.1543(4) 0.9048(4) 0.4839(3) 0.0801(16) Uani 1 1 d . U
H54A H -0.141476 0.958810 0.461892 0.120 Uiso 1 1 calc R U
H54B H -0.212642 0.905949 0.504739 0.120 Uiso 1 1 calc R U
H54C H -0.105553 0.905773 0.527905 0.120 Uiso 1 1 calc R U
C55 C 0.2377(4) 0.8458(4) 0.2642(4) 0.0858(7) Uani 1 1 d . U
H55A H 0.205591 0.876785 0.226289 0.103 Uiso 1 1 calc R U
H55B H 0.255301 0.890768 0.317368 0.103 Uiso 1 1 calc R U
C56 C 0.3207(4) 0.8159(5) 0.2330(4) 0.0872(7) Uani 1 1 d . U
H56A H 0.348239 0.777513 0.266565 0.105 Uiso 1 1 calc R U
H56B H 0.365913 0.870629 0.236644 0.105 Uiso 1 1 calc R U
C57 C 0.2970(4) 0.7611(4) 0.1456(4) 0.0860(7) Uani 1 1 d . U
H57A H 0.233685 0.728874 0.136563 0.103 Uiso 1 1 calc R U
H57B H 0.338123 0.713925 0.135165 0.103 Uiso 1 1 calc R U
C58 C 0.3058(4) 0.8250(4) 0.0838(4) 0.0848(7) Uani 1 1 d . U
H58A H 0.270158 0.876707 0.096694 0.102 Uiso 1 1 calc R U
H58B H 0.370352 0.850278 0.085598 0.102 Uiso 1 1 calc R U
C59 C 0.2297(4) 0.8033(4) -0.0585(4) 0.0789(8) Uani 1 1 d . U
C60 C 0.2745(4) 0.8838(4) -0.0750(4) 0.0843(15) Uani 1 1 d . U
H60A H 0.330468 0.914253 -0.042866 0.101 Uiso 1 1 calc R U
C61 C 0.2358(4) 0.9188(4) -0.1395(4) 0.0808(15) Uani 1 1 d . U
H61A H 0.267290 0.971840 -0.150605 0.097 Uiso 1 1 calc R U
C62 C 0.1503(4) 0.8765(4) -0.1885(4) 0.0786(14) Uani 1 1 d . U
C63 C 0.1053(4) 0.7970(4) -0.1679(3) 0.0677(12) Uani 1 1 d . U
H63A H 0.048280 0.768065 -0.198916 0.081 Uiso 1 1 calc R U
C64 C 0.1415(4) 0.7592(4) -0.1039(3) 0.0677(12) Uani 1 1 d . U
C65 C 0.1088(5) 0.9146(4) -0.2597(4) 0.0868(16) Uani 1 1 d . U
C66 C 0.0223(5) 0.8554(5) -0.3070(5) 0.109(2) Uani 1 1 d . U
H66A H -0.023893 0.853361 -0.271036 0.164 Uiso 1 1 calc R U
H66B H -0.000265 0.881624 -0.351691 0.164 Uiso 1 1 calc R U
H66C H 0.035043 0.792834 -0.328837 0.164 Uiso 1 1 calc R U
C67 C 0.1803(5) 0.9162(5) -0.3183(4) 0.100(2) Uani 1 1 d . U
H67A H 0.237062 0.954328 -0.288908 0.150 Uiso 1 1 calc R U
H67B H 0.192101 0.853340 -0.340132 0.150 Uiso 1 1 calc R U
H67C H 0.156792 0.942131 -0.362987 0.150 Uiso 1 1 calc R U
C68 C 0.0930(6) 1.0175(5) -0.2204(5) 0.121(3) Uani 1 1 d . U
H68A H 0.150706 1.053184 -0.190538 0.182 Uiso 1 1 calc R U
H68B H 0.070462 1.046298 -0.263460 0.182 Uiso 1 1 calc R U
H68C H 0.048016 1.016178 -0.183259 0.182 Uiso 1 1 calc R U

loop_
_atom_site_aniso_label
_atom_site_aniso_U_11
_atom_site_aniso_U_22
_atom_site_aniso_U_33
_atom_site_aniso_U_23
_atom_site_aniso_U_13
_atom_site_aniso_U_12
N1 0.061(2) 0.074(2) 0.081(3) 0.028(2) 0.025(2) 0.022(2)
N2 0.055(2) 0.073(2) 0.077(3) 0.012(2) 0.0152(19) 0.0208(19)
N3 0.077(3) 0.063(2) 0.063(2) 0.0064(19) 0.019(2) 0.019(2)
N4 0.064(2) 0.057(2) 0.069(2) 0.0008(19) 0.0150(19) 0.0134(18)
O1 0.071(2) 0.079(2) 0.137(3) 0.025(2) 0.027(2) 0.0287(19)
O2 0.072(2) 0.097(3) 0.094(3) 0.016(2) 0.022(2) 0.0337(19)
O3 0.0766(14) 0.0863(15) 0.0804(14) 0.0079(12) 0.0110(12) 0.0136(12)
O4 0.0728(14) 0.0840(15) 0.0826(13) 0.0127(11) 0.0127(12) 0.0158(12)
C1 0.054(3) 0.085(3) 0.083(3) 0.017(3) 0.013(2) 0.029(3)
C2 0.070(3) 0.106(4) 0.087(4) 0.022(3) 0.021(3) 0.025(3)
C3 0.067(3) 0.111(4) 0.086(3) 0.036(3) 0.024(3) 0.029(3)
C4 0.059(3) 0.085(3) 0.082(3) 0.019(3) 0.024(2) 0.026(2)
C5 0.059(3) 0.091(3) 0.084(3) 0.016(3) 0.022(2) 0.024(2)
C6 0.060(3) 0.081(3) 0.094(3) 0.006(3) 0.020(3) 0.027(2)
C7 0.066(3) 0.081(3) 0.091(3) -0.010(3) 0.021(3) 0.021(3)
C8 0.063(3) 0.071(3) 0.104(4) 0.006(3) 0.012(3) 0.018(2)
C9 0.062(3) 0.065(3) 0.104(4) 0.001(3) 0.020(3) 0.021(2)
C10 0.057(3) 0.070(3) 0.106(4) 0.023(3) 0.011(3) 0.026(2)
C11 0.057(3) 0.068(3) 0.115(4) 0.025(3) 0.009(3) 0.013(2)
C12 0.072(3) 0.068(3) 0.131(4) 0.029(3) 0.012(3) 0.024(3)
C13 0.067(3) 0.079(3) 0.136(5) 0.034(3) 0.010(3) 0.021(3)
C14 0.083(4) 0.079(4) 0.153(5) 0.026(4) 0.001(4) 0.029(3)
C15 0.065(3) 0.088(4) 0.149(5) 0.033(4) 0.017(3) 0.027(3)
C16 0.061(3) 0.079(3) 0.124(4) 0.024(3) 0.011(3) 0.016(3)
C17 0.084(4) 0.072(4) 0.140(5) 0.032(4) 0.008(4) 0.020(3)
C18 0.079(4) 0.104(5) 0.182(7) 0.045(5) 0.018(5) 0.020(4)
C19 0.132(6) 0.093(5) 0.115(5) 0.026(4) 0.007(5) 0.018(4)
C20 0.104(5) 0.072(4) 0.154(6) 0.019(4) 0.004(4) 0.029(3)
C21 0.066(3) 0.088(4) 0.122(4) 0.010(3) 0.011(3) 0.025(3)
C22 0.075(4) 0.099(4) 0.119(4) 0.013(4) 0.018(3) 0.028(3)
C23 0.073(3) 0.088(4) 0.106(4) 0.007(3) 0.017(3) 0.019(3)
C24 0.069(3) 0.101(4) 0.113(4) 0.004(3) 0.020(3) 0.032(3)
C25 0.077(3) 0.108(4) 0.088(3) 0.019(3) 0.030(3) 0.026(3)
C26 0.093(4) 0.153(5) 0.099(4) 0.011(4) 0.025(4) 0.040(4)
C27 0.103(4) 0.177(6) 0.096(4) 0.004(4) 0.032(4) 0.034(4)
C28 0.089(4) 0.186(5) 0.087(4) -0.003(4) 0.010(3) 0.045(4)
C29 0.093(4) 0.137(4) 0.082(3) -0.007(3) 0.019(3) 0.032(3)
C30 0.077(3) 0.104(3) 0.085(3) 0.010(3) 0.016(3) 0.037(3)
C31 0.123(5) 0.180(6) 0.082(4) 0.006(4) 0.032(4) 0.023(5)
C32 0.106(5) 0.183(8) 0.114(6) -0.021(5) 0.005(4) 0.060(5)
C33 0.150(7) 0.156(7) 0.160(7) 0.068(6) 0.018(6) -0.001(6)
C34 0.115(5) 0.123(5) 0.088(4) 0.007(4) 0.004(4) 0.036(4)
C35 0.074(3) 0.076(3) 0.056(3) 0.000(2) 0.013(2) 0.022(3)
C36 0.077(3) 0.068(3) 0.068(3) 0.005(2) 0.025(3) 0.022(3)
C37 0.078(3) 0.060(3) 0.066(3) 0.001(2) 0.025(2) 0.017(2)
C38 0.056(3) 0.070(3) 0.076(3) 0.007(2) 0.015(2) 0.019(2)
C39 0.060(3) 0.062(3) 0.069(3) 0.005(2) 0.015(2) 0.017(2)
C40 0.057(3) 0.068(3) 0.060(3) 0.008(2) 0.012(2) 0.015(2)
C41 0.055(3) 0.062(3) 0.074(3) 0.010(2) 0.013(2) 0.019(2)
C42 0.061(3) 0.054(3) 0.075(3) -0.005(2) 0.013(2) 0.018(2)
C43 0.059(3) 0.069(3) 0.058(3) -0.002(2) 0.009(2) 0.015(2)
C44 0.063(3) 0.061(3) 0.071(3) -0.001(2) 0.012(2) 0.017(2)
C45 0.073(3) 0.062(3) 0.065(3) 0.001(2) 0.014(2) 0.018(2)
C46 0.073(3) 0.065(3) 0.057(3) -0.002(2) 0.005(2) 0.008(2)
C47 0.070(3) 0.070(3) 0.065(3) 0.008(2) 0.016(2) 0.020(3)
C48 0.083(3) 0.072(3) 0.071(3) -0.005(3) 0.017(3) 0.014(3)
C49 0.083(3) 0.072(3) 0.070(3) 0.003(3) 0.014(3) 0.002(3)
C50 0.0765(15) 0.0847(17) 0.0784(16) 0.0083(14) 0.0111(13) 0.0156(14)
C51 0.080(3) 0.066(3) 0.061(3) 0.009(2) 0.025(3) 0.022(3)
C52 0.072(4) 0.076(4) 0.089(4) -0.010(3) 0.015(3) 0.014(3)
C53 0.089(4) 0.084(4) 0.106(4) 0.022(3) 0.038(4) 0.026(3)
C54 0.090(4) 0.083(4) 0.063(3) -0.001(3) 0.017(3) 0.025(3)
C55 0.0788(14) 0.0897(15) 0.0831(13) 0.0102(12) 0.0104(12) 0.0111(12)
C56 0.0792(14) 0.0917(15) 0.0849(13) 0.0109(12) 0.0106(12) 0.0116(12)
C57 0.0786(14) 0.0901(15) 0.0844(13) 0.0117(11) 0.0098(12) 0.0131(12)
C58 0.0767(14) 0.0882(15) 0.0850(13) 0.0114(11) 0.0110(12) 0.0137(12)
C59 0.0714(16) 0.0819(17) 0.0821(14) 0.0133(13) 0.0145(13) 0.0156(14)
C60 0.072(3) 0.080(3) 0.098(4) 0.013(3) 0.018(3) 0.008(3)
C61 0.087(4) 0.066(3) 0.095(4) 0.024(3) 0.023(3) 0.015(3)
C62 0.081(3) 0.076(3) 0.085(3) 0.016(3) 0.027(3) 0.031(3)
C63 0.064(3) 0.069(3) 0.068(3) 0.008(2) 0.014(2) 0.016(2)
C64 0.070(3) 0.060(3) 0.073(3) 0.009(2) 0.021(2) 0.018(2)
C65 0.099(4) 0.080(4) 0.090(4) 0.030(3) 0.020(3) 0.024(3)
C66 0.109(5) 0.119(5) 0.117(5) 0.053(4) 0.024(4) 0.034(4)
C67 0.119(5) 0.105(5) 0.089(4) 0.035(4) 0.026(4) 0.035(4)
C68 0.172(7) 0.102(5) 0.116(5) 0.046(4) 0.043(5) 0.067(5)

loop_
_atom_type_symbol
_atom_type_description
_atom_type_scat_dispersion_real
_atom_type_scat_dispersion_imag
_atom_type_scat_source
C C 0.0181 0.0091 'International Tables Vol C Tables 4.2.6.8 and 6.1.1.4'
H H 0.0000 0.0000 'International Tables Vol C Tables 4.2.6.8 and 6.1.1.4'
O O 0.0492 0.0322 'International Tables Vol C Tables 4.2.6.8 and 6.1.1.4'
N N 0.0311 0.0180 'International Tables Vol C Tables 4.2.6.8 and 6.1.1.4'

loop_
_geom_angle_atom_site_label_1
_geom_angle_atom_site_label_2
_geom_angle_atom_site_label_3
_geom_angle
_geom_angle_site_symmetry_1
_geom_angle_site_symmetry_3
C4 N1 C1 108.8(4) . .
C6 N2 C9 105.8(4) . .
C35 N3 C38 109.5(4) . .
C43 N4 C40 104.7(4) . .
C16 O1 C21 117.0(5) . .
C25 O2 C24 118.0(5) . .
C50 O3 C55 117.4(4) . .
C59 O4 C58 116.0(4) . .
C10 C1 N1 124.4(5) 2_677 .
C10 C1 C2 127.4(5) 2_677 .
N1 C1 C2 108.1(5) . .
C3 C2 C1 110.1(6) . .
C2 C3 C4 105.8(5) . .
C5 C4 N1 128.1(5) . .
C5 C4 C3 124.6(5) . .
N1 C4 C3 107.3(5) . .
C4 C5 C6 124.2(5) . .
C4 C5 C30 120.6(6) . .
C6 C5 C30 114.8(5) . .
N2 C6 C5 125.7(5) . .
N2 C6 C7 109.2(6) . .
C5 C6 C7 125.0(6) . .
C8 C7 C6 107.2(5) . .
C7 C8 C9 107.5(5) . .
C8 C9 N2 110.0(6) . .
C8 C9 C10 124.9(5) . .
N2 C9 C10 125.1(5) . .
C1 C10 C9 126.3(5) 2_677 .
C1 C10 C11 116.7(5) 2_677 .
C9 C10 C11 117.0(5) . .
C12 C11 C16 119.2(5) . .
C12 C11 C10 122.3(5) . .
C16 C11 C10 118.4(5) . .
C11 C12 C13 122.8(6) . .
C14 C13 C12 116.4(6) . .
C14 C13 C17 121.2(6) . .
C12 C13 C17 122.4(6) . .
C13 C14 C15 122.3(6) . .
C14 C15 C16 119.7(6) . .
C11 C16 O1 117.5(5) . .
C11 C16 C15 119.7(6) . .
O1 C16 C15 122.6(5) . .
C18 C17 C13 113.3(5) . .
C18 C17 C20 109.5(6) . .
C13 C17 C20 111.3(6) . .
C18 C17 C19 107.8(7) . .
C13 C17 C19 107.4(6) . .
C20 C17 C19 107.3(5) . .
C22 C21 O1 104.9(5) . .
C21 C22 C23 116.2(5) . .
C24 C23 C22 113.6(5) . .
O2 C24 C23 105.9(5) . .
C26 C25 O2 124.2(6) . .
C26 C25 C30 118.0(7) . .
O2 C25 C30 117.8(5) . .
C25 C26 C27 122.9(7) . .
C26 C27 C28 119.2(7) . .
C29 C28 C27 117.3(7) . .
C29 C28 C31 127.5(7) . .
C27 C28 C31 115.2(7) . .
C28 C29 C30 123.5(7) . .
C29 C30 C25 118.2(6) . .
C29 C30 C5 124.2(6) . .
C25 C30 C5 117.6(6) . .
C28 C31 C34 113.2(5) . .
C28 C31 C32 117.9(7) . .
C34 C31 C32 111.2(6) . .
C28 C31 C33 114.1(7) . .
C34 C31 C33 110.0(7) . .
C32 C31 C33 87.8(7) . .
N3 C35 C44 124.6(5) . 2_565
N3 C35 C36 106.2(5) . .
C44 C35 C36 129.0(5) 2_565 .
C37 C36 C35 109.1(5) . .
C36 C37 C38 107.4(5) . .
N3 C38 C39 123.5(5) . .
N3 C38 C37 107.8(4) . .
C39 C38 C37 128.4(5) . .
C40 C39 C38 126.6(5) . .
C40 C39 C64 115.3(5) . .
C38 C39 C64 117.9(5) . .
N4 C40 C39 126.2(5) . .
N4 C40 C41 108.9(4) . .
C39 C40 C41 124.8(5) . .
C42 C41 C40 108.6(5) . .
C41 C42 C43 107.1(4) . .
N4 C43 C44 126.1(5) . .
N4 C43 C42 110.5(4) . .
C44 C43 C42 123.3(4) . .
C43 C44 C35 125.8(5) . 2_565
C43 C44 C45 118.2(5) . .
C35 C44 C45 116.0(5) 2_565 .
C50 C45 C46 116.7(5) . .
C50 C45 C44 123.1(5) . .
C46 C45 C44 120.0(5) . .
C47 C46 C45 123.9(5) . .
C48 C47 C46 117.4(5) . .
C48 C47 C51 121.2(5) . .
C46 C47 C51 121.3(5) . .
C47 C48 C49 120.2(5) . .
C50 C49 C48 118.7(5) . .
C45 C50 C49 123.1(6) . .
C45 C50 O3 116.2(5) . .
C49 C50 O3 120.6(5) . .
C53 C51 C54 108.9(4) . .
C53 C51 C47 109.3(4) . .
C54 C51 C47 113.4(5) . .
C53 C51 C52 108.6(5) . .
C54 C51 C52 107.5(4) . .
C47 C51 C52 109.0(4) . .
C56 C55 O3 111.1(5) . .
C55 C56 C57 110.2(5) . .
C56 C57 C58 112.0(5) . .
O4 C58 C57 104.7(4) . .
O4 C59 C60 123.3(5) . .
O4 C59 C64 116.1(5) . .
C60 C59 C64 120.6(6) . .
C59 C60 C61 120.1(6) . .
C60 C61 C62 122.0(6) . .
C61 C62 C63 116.3(5) . .
C61 C62 C65 121.7(6) . .
C63 C62 C65 122.0(6) . .
C64 C63 C62 123.8(5) . .
C63 C64 C59 117.1(5) . .
C63 C64 C39 123.5(5) . .
C59 C64 C39 119.3(5) . .
C66 C65 C67 108.1(6) . .
C66 C65 C62 112.7(5) . .
C67 C65 C62 107.6(5) . .
C66 C65 C68 112.4(6) . .
C67 C65 C68 109.7(6) . .
C62 C65 C68 106.1(5) . .

loop_
_geom_bond_atom_site_label_1
_geom_bond_atom_site_label_2
_geom_bond_distance
_geom_bond_site_symmetry_2
N1 C4 1.372(7) .
N1 C1 1.404(6) .
N2 C6 1.361(7) .
N2 C9 1.394(7) .
N3 C35 1.376(6) .
N3 C38 1.382(6) .
N4 C43 1.366(6) .
N4 C40 1.387(6) .
O1 C16 1.398(7) .
O1 C21 1.476(7) .
O2 C25 1.360(7) .
O2 C24 1.452(7) .
O3 C50 1.427(7) .
O3 C55 1.463(7) .
O4 C59 1.369(7) .
O4 C58 1.512(7) .
C1 C10 1.385(8) 2_677
C1 C2 1.431(8) .
C2 C3 1.349(8) .
C3 C4 1.520(8) .
C4 C5 1.365(7) .
C5 C6 1.419(8) .
C5 C30 1.490(8) .
C6 C7 1.432(7) .
C7 C8 1.355(8) .
C8 C9 1.392(8) .
C9 C10 1.400(8) .
C10 C11 1.499(7) .
C11 C12 1.359(8) .
C11 C16 1.394(8) .
C12 C13 1.424(8) .
C13 C14 1.377(9) .
C13 C17 1.525(9) .
C14 C15 1.382(9) .
C15 C16 1.399(8) .
C17 C18 1.511(9) .
C17 C20 1.529(9) .
C17 C19 1.569(10) .
C21 C22 1.475(8) .
C22 C23 1.554(9) .
C23 C24 1.523(9) .
C25 C26 1.349(9) .
C25 C30 1.400(8) .
C26 C27 1.380(10) .
C27 C28 1.385(10) .
C28 C29 1.350(9) .
C28 C31 1.486(10) .
C29 C30 1.384(9) .
C31 C34 1.4985(10) .
C31 C32 1.4997(10) .
C31 C33 1.4999(10) .
C35 C44 1.417(7) 2_565
C35 C36 1.437(7) .
C36 C37 1.355(7) .
C37 C38 1.421(7) .
C38 C39 1.407(7) .
C39 C40 1.388(7) .
C39 C64 1.472(7) .
C40 C41 1.444(7) .
C41 C42 1.295(7) .
C42 C43 1.443(7) .
C43 C44 1.375(7) .
C44 C45 1.498(7) .
C45 C50 1.357(8) .
C45 C46 1.399(7) .
C46 C47 1.391(7) .
C47 C48 1.373(8) .
C47 C51 1.531(7) .
C48 C49 1.436(8) .
C49 C50 1.370(8) .
C51 C53 1.516(7) .
C51 C54 1.527(7) .
C51 C52 1.539(8) .
C55 C56 1.451(8) .
C56 C57 1.484(8) .
C57 C58 1.556(8) .
C59 C60 1.391(8) .
C59 C64 1.422(8) .
C60 C61 1.389(8) .
C61 C62 1.406(9) .
C62 C63 1.411(8) .
C62 C65 1.522(8) .
C63 C64 1.394(7) .
C65 C66 1.481(10) .
C65 C67 1.519(9) .
C65 C68 1.567(9) .

loop_
_platon_squeeze_void_nr
_platon_squeeze_void_average_x
_platon_squeeze_void_average_y
_platon_squeeze_void_average_z
_platon_squeeze_void_volume
_platon_squeeze_void_count_electrons
_platon_squeeze_void_content
1 0.000 0.500 0.500 969 318 ' '
2 0.123 0.016 0.305 10 1 ' '
3 0.325 0.010 0.563 15 1 ' '
4 0.430 0.292 0.726 7 0 ' '
5 0.569 0.708 0.274 7 0 ' '
6 0.674 -0.011 0.436 15 3 ' '
7 0.876 0.984 0.695 10 1 ' '
